data_7000010
loop_
_publ_author_name
'Dennett, James N. L.'
'Knox, Selby A. R.'
'Anderson, Kirsty M.'
'Charmant, Jonathan P. H.'
'Orpen, A. Guy'

_publ_section_title
;
 The synthesis of [FeRu(CO)2(mu-CO)2(eta-C5H5)(eta-C5Me5)] and
 convenient entries to its organometallic chemistry.
;
_journal_issue 1
_journal_name_full 'Dalton transactions (Cambridge, England : 2003)'
_journal_page_first 63
_journal_page_last 73
_journal_paper_doi 10.1039/b414412k
_journal_year 2005
_chemical_formula_moiety 'C19 H20 Fe O4 Ru'
_chemical_formula_sum 'C19 H20 Fe O4 Ru'
_chemical_formula_weight 469.27
_space_group_IT_number 62
_symmetry_cell_setting orthorhombic
_symmetry_space_group_name_Hall '-P 2ac 2n'
_symmetry_space_group_name_H-M 'P n m a'
_atom_sites_solution_hydrogens geom
_atom_sites_solution_primary direct
_atom_sites_solution_secondary difmap
_audit_creation_method SHELXL-97
_cell_angle_alpha 90.000
_cell_angle_beta 90.000
_cell_angle_gamma 90.000
_cell_formula_units_Z 4
_cell_length_a 16.855(5)
_cell_length_b 11.632(2)
_cell_length_c 9.278(2)
_cell_measurement_reflns_used 7949
_cell_measurement_temperature 173(2)
_cell_volume 1819.0(7)
_computing_cell_refinement 'SAINT (Bruker-AXS, 1996)'
_computing_data_collection 'SMART (Bruker-AXS, 1996)'
_computing_data_reduction 'SAINT and SHELXTL (Bruker-AXS, 1996)'
_computing_molecular_graphics 'SHELXTL (Bruker-AXS, 1996)'
_computing_publication_material 'SHELXTL (Bruker-AXS, 1996)'
_computing_structure_refinement 'SHELXTL (Bruker-AXS, 1996)'
_computing_structure_solution 'SHELXTL (Bruker-AXS, 1996)'
_diffrn_ambient_temperature 173(2)
_diffrn_detector_area_resol_mean 8.192
_diffrn_measured_fraction_theta_full 0.999
_diffrn_measured_fraction_theta_max 0.999
_diffrn_measurement_device_type 'CCD area detector'
_diffrn_measurement_method 'Frames, each covering 0.3 \% in \w'
_diffrn_radiation_monochromator graphite
_diffrn_radiation_source 'fine-focus sealed tube'
_diffrn_radiation_type MoK\a
_diffrn_radiation_wavelength 0.71073
_diffrn_reflns_av_R_equivalents 0.0281
_diffrn_reflns_av_sigmaI/netI 0.0227
_diffrn_reflns_limit_h_max 16
_diffrn_reflns_limit_h_min -21
_diffrn_reflns_limit_k_max 15
_diffrn_reflns_limit_k_min -14
_diffrn_reflns_limit_l_max 12
_diffrn_reflns_limit_l_min -9
_diffrn_reflns_number 11074
_diffrn_reflns_theta_full 27.48
_diffrn_reflns_theta_max 27.48
_diffrn_reflns_theta_min 2.42
_diffrn_standards_decay_% 0
_exptl_absorpt_coefficient_mu 1.647
_exptl_absorpt_correction_T_max 0.850
_exptl_absorpt_correction_T_min 0.707
_exptl_absorpt_correction_type multi-scan
_exptl_absorpt_process_details 'SADABS (Sheldrick, 1996)'
_exptl_crystal_colour red
_exptl_crystal_density_diffrn 1.714
_exptl_crystal_density_method none
_exptl_crystal_description block
_exptl_crystal_F_000 944
_exptl_crystal_size_max 0.3
_exptl_crystal_size_mid 0.2
_exptl_crystal_size_min 0.1
_refine_diff_density_max 0.355
_refine_diff_density_min -0.420
_refine_diff_density_rms 0.063
_refine_ls_extinction_coef 0.00085(15)
_refine_ls_extinction_expression Fc^*^=kFc[1+0.001xFc^2^\l^3^/sin(2\q)]^-1/4^
_refine_ls_extinction_method SHELXL
_refine_ls_goodness_of_fit_ref 1.006
_refine_ls_hydrogen_treatment constr
_refine_ls_matrix_type full
_refine_ls_number_parameters 131
_refine_ls_number_reflns 2182
_refine_ls_number_restraints 0
_refine_ls_restrained_S_all 1.006
_refine_ls_R_factor_all 0.0275
_refine_ls_R_factor_gt 0.0206
_refine_ls_shift/su_max 0.001
_refine_ls_shift/su_mean 0.000
_refine_ls_structure_factor_coef Fsqd
_refine_ls_weighting_details 'calc w=1/[\s^2^(Fo^2^)+(0.0330P)^2^] where P=(Fo^2^+2Fc^2^)/3'
_refine_ls_weighting_scheme calc
_refine_ls_wR_factor_gt 0.0512
_refine_ls_wR_factor_ref 0.0534
_reflns_number_gt 1862
_reflns_number_total 2182
_reflns_threshold_expression >2\s(I)
_cod_data_source_file b414412k.txt
_cod_data_source_block 5
_cod_depositor_comments
;
The following automatic conversions were performed:
'_symmetry_cell_setting' value 'Orthorhombic' changed to 'orthorhombic'
according to '/home/saulius/struct/CIF-dictionaries/cif_core.dic'
dictionary named 'cif_core.dic' version 2.4.1 from 2010-06-29.

Automatic conversion script
Id: cif_fix_enum 1527 2010-12-29 10:47:43Z saulius 
;
_cod_database_code 7000010

loop_
_symmetry_equiv_pos_as_xyz
'x, y, z'
'-x+1/2, -y, z+1/2'
'-x, y+1/2, -z'
'x+1/2, -y+1/2, -z+1/2'
'-x, -y, -z'
'x-1/2, y, -z-1/2'
'x, -y-1/2, z'
'-x-1/2, y-1/2, z-1/2'

loop_
_atom_site_label
_atom_site_type_symbol
_atom_site_fract_x
_atom_site_fract_y
_atom_site_fract_z
_atom_site_U_iso_or_equiv
_atom_site_adp_type
_atom_site_occupancy
_atom_site_symmetry_multiplicity
_atom_site_calc_flag
_atom_site_refinement_flags
_atom_site_disorder_assembly
_atom_site_disorder_group
Fe2 Fe 0.83307(3) 0.2500 0.78686(4) 0.03048(11) Uani 1 2 d S . .
Ru1 Ru 0.914818(12) 0.2500 1.03112(2) 0.01847(8) Uani 1 2 d S . .
C1 C 0.91712(12) 0.15011(16) 1.2403(2) 0.0266(4) Uani 1 1 d . . .
C2 C 0.83808(12) 0.18873(16) 1.21957(19) 0.0248(4) Uani 1 1 d . . .
C3 C 0.96667(16) 0.2500 1.2515(3) 0.0280(6) Uani 1 2 d S . .
C4 C 0.94298(18) 0.0277(2) 1.2574(3) 0.0544(7) Uani 1 1 d . . .
H4A H 0.9347 0.0034 1.3575 0.082 Uiso 1 1 calc R . .
H4B H 0.9994 0.0210 1.2332 0.082 Uiso 1 1 calc R . .
H4C H 0.9118 -0.0215 1.1930 0.082 Uiso 1 1 calc R . .
C5 C 0.76595(14) 0.1126(2) 1.2122(2) 0.0476(6) Uani 1 1 d . . .
H5A H 0.7249 0.1501 1.1539 0.071 Uiso 1 1 calc R . .
H5B H 0.7456 0.0994 1.3098 0.071 Uiso 1 1 calc R . .
H5C H 0.7803 0.0389 1.1683 0.071 Uiso 1 1 calc R . .
C6 C 1.0535(2) 0.2500 1.2843(4) 0.0564(11) Uani 1 2 d S . .
H6A H 1.0616 0.2664 1.3868 0.085 Uiso 0.50 1 calc PR . .
H6B H 1.0800 0.3091 1.2263 0.085 Uiso 0.50 1 calc PR . .
H6C H 1.0760 0.1745 1.2611 0.085 Uiso 0.50 1 calc PR . .
C7 C 0.8708(2) 0.1520(3) 0.6060(2) 0.0705(10) Uani 1 1 d . . .
H7 H 0.8877 0.0741 0.6090 0.085 Uiso 1 1 calc R . .
C8 C 0.9201(3) 0.2500 0.6211(4) 0.097(2) Uani 1 2 d S . .
H8 H 0.9757 0.2500 0.6381 0.117 Uiso 1 2 calc SR . .
C9 C 0.79440(17) 0.1898(2) 0.5860(2) 0.0468(6) Uani 1 1 d . . .
H9 H 0.7491 0.1422 0.5742 0.056 Uiso 1 1 calc R . .
C10 C 0.87051(11) 0.12258(19) 0.9067(2) 0.0287(4) Uani 1 1 d . . .
O10 O 0.86575(10) 0.02221(13) 0.90956(17) 0.0418(4) Uani 1 1 d . . .
C11 C 0.7384(2) 0.2500 0.8628(3) 0.0430(8) Uani 1 2 d S . .
O11 O 0.67406(15) 0.2500 0.9060(3) 0.0697(9) Uani 1 2 d S . .
C12 C 1.01416(17) 0.2500 0.9403(3) 0.0264(6) Uani 1 2 d S . .
O12 O 1.07733(12) 0.2500 0.8936(3) 0.0425(6) Uani 1 2 d S . .

loop_
_atom_site_aniso_label
_atom_site_aniso_U_11
_atom_site_aniso_U_22
_atom_site_aniso_U_33
_atom_site_aniso_U_23
_atom_site_aniso_U_13
_atom_site_aniso_U_12
Fe2 0.0264(2) 0.0465(3) 0.0185(2) 0.000 -0.00199(17) 0.000
Ru1 0.01522(11) 0.02174(11) 0.01844(12) 0.000 0.00124(8) 0.000
C1 0.0314(11) 0.0270(10) 0.0212(9) 0.0035(7) 0.0046(8) 0.0062(8)
C2 0.0240(10) 0.0313(10) 0.0191(9) 0.0005(7) 0.0042(8) -0.0059(8)
C3 0.0178(14) 0.0481(17) 0.0181(13) 0.000 -0.0010(10) 0.000
C4 0.082(2) 0.0398(13) 0.0416(14) 0.0113(11) 0.0139(13) 0.0275(13)
C5 0.0434(15) 0.0618(16) 0.0375(13) -0.0040(11) 0.0088(11) -0.0310(12)
C6 0.0209(17) 0.114(3) 0.0346(19) 0.000 -0.0071(14) 0.000
C7 0.095(3) 0.097(2) 0.0197(12) -0.0032(13) 0.0045(14) 0.054(2)
C8 0.034(2) 0.244(8) 0.0139(17) 0.000 0.0043(15) 0.000
C9 0.0704(18) 0.0491(13) 0.0210(10) -0.0036(10) -0.0085(11) -0.0071(13)
C10 0.0257(11) 0.0380(12) 0.0225(10) -0.0057(8) 0.0020(8) -0.0037(8)
O10 0.0520(11) 0.0323(9) 0.0411(9) -0.0093(7) -0.0050(8) -0.0093(7)
C11 0.0325(18) 0.073(2) 0.0237(15) 0.000 -0.0079(13) 0.000
O11 0.0259(14) 0.142(3) 0.0415(15) 0.000 -0.0015(11) 0.000
C12 0.0271(16) 0.0254(13) 0.0266(14) 0.000 0.0024(11) 0.000
O12 0.0259(12) 0.0478(13) 0.0539(15) 0.000 0.0183(10) 0.000

loop_
_atom_type_symbol
_atom_type_description
_atom_type_scat_dispersion_real
_atom_type_scat_dispersion_imag
_atom_type_scat_source
C C 0.0033 0.0016 'International Tables Vol C Tables 4.2.6.8 and 6.1.1.4'
H H 0.0000 0.0000 'International Tables Vol C Tables 4.2.6.8 and 6.1.1.4'
O O 0.0106 0.0060 'International Tables Vol C Tables 4.2.6.8 and 6.1.1.4'
Fe Fe 0.3463 0.8444 'International Tables Vol C Tables 4.2.6.8 and 6.1.1.4'
Ru Ru -1.2594 0.8363 'International Tables Vol C Tables 4.2.6.8 and 6.1.1.4'

loop_
_geom_angle_atom_site_label_1
_geom_angle_atom_site_label_2
_geom_angle_atom_site_label_3
_geom_angle
_geom_angle_site_symmetry_1
_geom_angle_site_symmetry_3
_geom_angle_publ_flag
C11 Fe2 C10 93.75(9) . 7_565 ?
C11 Fe2 C10 93.75(9) . . ?
C10 Fe2 C10 98.43(12) 7_565 . ?
C11 Fe2 C9 94.28(13) . . ?
C10 Fe2 C9 149.19(9) 7_565 . ?
C10 Fe2 C9 110.64(9) . . ?
C11 Fe2 C9 94.28(13) . 7_565 ?
C10 Fe2 C9 110.64(9) 7_565 7_565 ?
C10 Fe2 C9 149.19(9) . 7_565 ?
C9 Fe2 C9 39.07(13) . 7_565 ?
C11 Fe2 C8 157.47(15) . . ?
C10 Fe2 C8 100.87(9) 7_565 . ?
C10 Fe2 C8 100.87(9) . . ?
C9 Fe2 C8 64.60(13) . . ?
C9 Fe2 C8 64.60(13) 7_565 . ?
C11 Fe2 C7 126.35(13) . . ?
C10 Fe2 C7 139.26(12) 7_565 . ?
C10 Fe2 C7 86.91(10) . . ?
C9 Fe2 C7 37.98(10) . . ?
C9 Fe2 C7 64.54(10) 7_565 . ?
C8 Fe2 C7 38.94(11) . . ?
C11 Fe2 C7 126.35(13) . 7_565 ?
C10 Fe2 C7 86.91(10) 7_565 7_565 ?
C10 Fe2 C7 139.26(12) . 7_565 ?
C9 Fe2 C7 64.54(10) . 7_565 ?
C9 Fe2 C7 37.98(10) 7_565 7_565 ?
C8 Fe2 C7 38.94(11) . 7_565 ?
C7 Fe2 C7 64.82(19) . 7_565 ?
C11 Fe2 Ru1 97.48(10) . . ?
C10 Fe2 Ru1 49.24(6) 7_565 . ?
C10 Fe2 Ru1 49.24(6) . . ?
C9 Fe2 Ru1 157.19(7) . . ?
C9 Fe2 Ru1 157.19(7) 7_565 . ?
C8 Fe2 Ru1 105.05(12) . . ?
C7 Fe2 Ru1 121.26(8) . . ?
C7 Fe2 Ru1 121.26(8) 7_565 . ?
C12 Ru1 C10 94.20(8) . . ?
C12 Ru1 C10 94.20(8) . 7_565 ?
C10 Ru1 C10 94.31(12) . 7_565 ?
C12 Ru1 C3 93.58(11) . . ?
C10 Ru1 C3 132.08(6) . . ?
C10 Ru1 C3 132.08(6) 7_565 . ?
C12 Ru1 C1 111.74(9) . 7_565 ?
C10 Ru1 C1 150.77(7) . 7_565 ?
C10 Ru1 C1 96.86(8) 7_565 7_565 ?
C3 Ru1 C1 37.30(6) . 7_565 ?
C12 Ru1 C1 111.74(9) . . ?
C10 Ru1 C1 96.86(8) . . ?
C10 Ru1 C1 150.77(7) 7_565 . ?
C3 Ru1 C1 37.30(6) . . ?
C1 Ru1 C1 61.82(10) 7_565 . ?
C12 Ru1 C2 148.03(8) . . ?
C10 Ru1 C2 89.94(7) . . ?
C10 Ru1 C2 117.11(8) 7_565 . ?
C3 Ru1 C2 61.29(8) . . ?
C1 Ru1 C2 60.94(7) 7_565 . ?
C1 Ru1 C2 36.33(7) . . ?
C12 Ru1 C2 148.03(9) . 7_565 ?
C10 Ru1 C2 117.11(8) . 7_565 ?
C10 Ru1 C2 89.94(7) 7_565 7_565 ?
C3 Ru1 C2 61.29(8) . 7_565 ?
C1 Ru1 C2 36.33(7) 7_565 7_565 ?
C1 Ru1 C2 60.94(7) . 7_565 ?
C2 Ru1 C2 36.29(10) . 7_565 ?
C12 Ru1 Fe2 94.58(9) . . ?
C10 Ru1 Fe2 47.18(6) . . ?
C10 Ru1 Fe2 47.18(6) 7_565 . ?
C3 Ru1 Fe2 171.84(7) . . ?
C1 Ru1 Fe2 137.89(6) 7_565 . ?
C1 Ru1 Fe2 137.89(6) . . ?
C2 Ru1 Fe2 111.05(5) . . ?
C2 Ru1 Fe2 111.05(5) 7_565 . ?
C2 C1 C3 107.46(17) . . ?
C2 C1 C4 126.1(2) . . ?
C3 C1 C4 126.4(2) . . ?
C2 C1 Ru1 72.86(11) . . ?
C3 C1 Ru1 69.90(13) . . ?
C4 C1 Ru1 125.78(15) . . ?
C1 C2 C2 108.46(11) . 7_565 ?
C1 C2 C5 125.32(19) . . ?
C2 C2 C5 126.02(14) 7_565 . ?
C1 C2 Ru1 70.81(11) . . ?
C2 C2 Ru1 71.85(5) 7_565 . ?
C5 C2 Ru1 127.23(14) . . ?
C1 C3 C1 108.2(2) . 7_565 ?
C1 C3 C6 125.79(12) . . ?
C1 C3 C6 125.79(12) 7_565 . ?
C1 C3 Ru1 72.80(13) . . ?
C1 C3 Ru1 72.80(13) 7_565 . ?
C6 C3 Ru1 124.9(2) . . ?
C1 C4 H4A 109.5 . . ?
C1 C4 H4B 109.5 . . ?
H4A C4 H4B 109.5 . . ?
C1 C4 H4C 109.5 . . ?
H4A C4 H4C 109.5 . . ?
H4B C4 H4C 109.5 . . ?
C2 C5 H5A 109.5 . . ?
C2 C5 H5B 109.5 . . ?
H5A C5 H5B 109.5 . . ?
C2 C5 H5C 109.5 . . ?
H5A C5 H5C 109.5 . . ?
H5B C5 H5C 109.5 . . ?
C3 C6 H6A 109.5 . . ?
C3 C6 H6B 109.5 . . ?
H6A C6 H6B 109.5 . . ?
C3 C6 H6C 109.5 . . ?
H6A C6 H6C 109.5 . . ?
H6B C6 H6C 109.5 . . ?
C9 C7 C8 107.8(3) . . ?
C9 C7 Fe2 69.75(15) . . ?
C8 C7 Fe2 70.5(2) . . ?
C9 C7 H7 126.1 . . ?
C8 C7 H7 126.1 . . ?
Fe2 C7 H7 125.2 . . ?
C7 C8 C7 107.1(4) . 7_565 ?
C7 C8 Fe2 70.55(19) . . ?
C7 C8 Fe2 70.55(19) 7_565 . ?
C7 C8 H8 126.5 . . ?
C7 C8 H8 126.5 7_565 . ?
Fe2 C8 H8 124.1 . . ?
C7 C9 C9 108.65(19) . 7_565 ?
C7 C9 Fe2 72.27(15) . . ?
C9 C9 Fe2 70.47(7) 7_565 . ?
C7 C9 H9 125.7 . . ?
C9 C9 H9 125.7 7_565 . ?
Fe2 C9 H9 123.2 . . ?
O10 C10 Fe2 138.23(17) . . ?
O10 C10 Ru1 138.05(17) . . ?
Fe2 C10 Ru1 83.59(8) . . ?
O11 C11 Fe2 176.5(3) . . ?
O12 C12 Ru1 175.4(3) . . ?

loop_
_geom_bond_atom_site_label_1
_geom_bond_atom_site_label_2
_geom_bond_distance
_geom_bond_site_symmetry_2
_geom_bond_publ_flag
Fe2 C11 1.744(3) . ?
Fe2 C10 1.957(2) 7_565 ?
Fe2 C10 1.957(2) . ?
Fe2 C9 2.094(2) . ?
Fe2 C9 2.094(2) 7_565 ?
Fe2 C8 2.126(4) . ?
Fe2 C7 2.126(3) . ?
Fe2 C7 2.126(3) 7_565 ?
Fe2 Ru1 2.6522(7) . ?
Ru1 C12 1.875(3) . ?
Ru1 C10 2.022(2) . ?
Ru1 C10 2.022(2) 7_565 ?
Ru1 C3 2.224(3) . ?
Ru1 C1 2.2620(19) 7_565 ?
Ru1 C1 2.2620(19) . ?
Ru1 C2 2.2886(19) . ?
Ru1 C2 2.2886(18) 7_565 ?
C1 C2 1.419(3) . ?
C1 C3 1.435(3) . ?
C1 C4 1.498(3) . ?
C2 C2 1.426(4) 7_565 ?
C2 C5 1.505(3) . ?
C3 C1 1.435(3) 7_565 ?
C3 C6 1.496(4) . ?
C4 H4A 0.9800 . ?
C4 H4B 0.9800 . ?
C4 H4C 0.9800 . ?
C5 H5A 0.9800 . ?
C5 H5B 0.9800 . ?
C5 H5C 0.9800 . ?
C6 H6A 0.9800 . ?
C6 H6B 0.9800 . ?
C6 H6C 0.9800 . ?
C7 C9 1.374(4) . ?
C7 C8 1.417(4) . ?
C7 H7 0.9500 . ?
C8 C7 1.417(4) 7_565 ?
C8 H8 0.9500 . ?
C9 C9 1.401(5) 7_565 ?
C10 O10 1.171(2) . ?
C11 O11 1.156(4) . ?
C12 O12 1.149(3) . ?

loop_
_geom_torsion_atom_site_label_1
_geom_torsion_atom_site_label_2
_geom_torsion_atom_site_label_3
_geom_torsion_atom_site_label_4
_geom_torsion
_geom_torsion_site_symmetry_1
_geom_torsion_site_symmetry_2
_geom_torsion_site_symmetry_3
_geom_torsion_site_symmetry_4
_geom_torsion_publ_flag
C11 Fe2 Ru1 C12 180.0 . . . . ?
C10 Fe2 Ru1 C12 -91.49(8) 7_565 . . . ?
C10 Fe2 Ru1 C12 91.49(8) . . . . ?
C9 Fe2 Ru1 C12 59.6(2) . . . . ?
C9 Fe2 Ru1 C12 -59.6(2) 7_565 . . . ?
C8 Fe2 Ru1 C12 0.0 . . . . ?
C7 Fe2 Ru1 C12 38.83(12) . . . . ?
C7 Fe2 Ru1 C12 -38.83(12) 7_565 . . . ?
C11 Fe2 Ru1 C10 88.51(8) . . . . ?
C10 Fe2 Ru1 C10 177.02(15) 7_565 . . . ?
C9 Fe2 Ru1 C10 -31.9(2) . . . . ?
C9 Fe2 Ru1 C10 -151.1(2) 7_565 . . . ?
C8 Fe2 Ru1 C10 -91.49(8) . . . . ?
C7 Fe2 Ru1 C10 -52.66(14) . . . . ?
C7 Fe2 Ru1 C10 -130.32(14) 7_565 . . . ?
C11 Fe2 Ru1 C10 -88.51(8) . . . 7_565 ?
C10 Fe2 Ru1 C10 -177.02(15) . . . 7_565 ?
C9 Fe2 Ru1 C10 151.1(2) . . . 7_565 ?
C9 Fe2 Ru1 C10 31.9(2) 7_565 . . 7_565 ?
C8 Fe2 Ru1 C10 91.49(8) . . . 7_565 ?
C7 Fe2 Ru1 C10 130.32(14) . . . 7_565 ?
C7 Fe2 Ru1 C10 52.66(14) 7_565 . . 7_565 ?
C11 Fe2 Ru1 C1 -50.00(7) . . . 7_565 ?
C10 Fe2 Ru1 C1 38.51(11) 7_565 . . 7_565 ?
C10 Fe2 Ru1 C1 -138.51(10) . . . 7_565 ?
C9 Fe2 Ru1 C1 -170.4(2) . . . 7_565 ?
C9 Fe2 Ru1 C1 70.4(2) 7_565 . . 7_565 ?
C8 Fe2 Ru1 C1 130.00(7) . . . 7_565 ?
C7 Fe2 Ru1 C1 168.83(14) . . . 7_565 ?
C7 Fe2 Ru1 C1 91.17(15) 7_565 . . 7_565 ?
C11 Fe2 Ru1 C1 50.00(7) . . . . ?
C10 Fe2 Ru1 C1 138.51(10) 7_565 . . . ?
C10 Fe2 Ru1 C1 -38.51(11) . . . . ?
C9 Fe2 Ru1 C1 -70.4(2) . . . . ?
C9 Fe2 Ru1 C1 170.4(2) 7_565 . . . ?
C8 Fe2 Ru1 C1 -130.00(7) . . . . ?
C7 Fe2 Ru1 C1 -91.17(15) . . . . ?
C7 Fe2 Ru1 C1 -168.83(14) 7_565 . . . ?
C11 Fe2 Ru1 C2 19.49(5) . . . . ?
C10 Fe2 Ru1 C2 108.00(9) 7_565 . . . ?
C10 Fe2 Ru1 C2 -69.02(9) . . . . ?
C9 Fe2 Ru1 C2 -100.9(2) . . . . ?
C9 Fe2 Ru1 C2 139.9(2) 7_565 . . . ?
C8 Fe2 Ru1 C2 -160.51(5) . . . . ?
C7 Fe2 Ru1 C2 -121.68(14) . . . . ?
C7 Fe2 Ru1 C2 160.66(13) 7_565 . . . ?
C11 Fe2 Ru1 C2 -19.49(5) . . . 7_565 ?
C10 Fe2 Ru1 C2 69.02(9) 7_565 . . 7_565 ?
C10 Fe2 Ru1 C2 -108.00(9) . . . 7_565 ?
C9 Fe2 Ru1 C2 -139.9(2) . . . 7_565 ?
C9 Fe2 Ru1 C2 100.9(2) 7_565 . . 7_565 ?
C8 Fe2 Ru1 C2 160.51(5) . . . 7_565 ?
C7 Fe2 Ru1 C2 -160.66(13) . . . 7_565 ?
C7 Fe2 Ru1 C2 121.68(14) 7_565 . . 7_565 ?
C12 Ru1 C1 C2 -177.81(11) . . . . ?
C10 Ru1 C1 C2 -80.49(12) . . . . ?
C10 Ru1 C1 C2 31.2(2) 7_565 . . . ?
C3 Ru1 C1 C2 116.56(17) . . . . ?
C1 Ru1 C1 C2 78.38(11) 7_565 . . . ?
C2 Ru1 C1 C2 36.78(12) 7_565 . . . ?
Fe2 Ru1 C1 C2 -53.10(13) . . . . ?
C12 Ru1 C1 C3 65.63(14) . . . . ?
C10 Ru1 C1 C3 162.95(13) . . . . ?
C10 Ru1 C1 C3 -85.3(2) 7_565 . . . ?
C1 Ru1 C1 C3 -38.18(14) 7_565 . . . ?
C2 Ru1 C1 C3 -116.56(17) . . . . ?
C2 Ru1 C1 C3 -79.78(14) 7_565 . . . ?
Fe2 Ru1 C1 C3 -169.67(10) . . . . ?
C12 Ru1 C1 C4 -55.3(2) . . . . ?
C10 Ru1 C1 C4 42.0(2) . . . . ?
C10 Ru1 C1 C4 153.7(2) 7_565 . . . ?
C3 Ru1 C1 C4 -121.0(3) . . . . ?
C1 Ru1 C1 C4 -159.15(19) 7_565 . . . ?
C2 Ru1 C1 C4 122.5(3) . . . . ?
C2 Ru1 C1 C4 159.3(2) 7_565 . . . ?
Fe2 Ru1 C1 C4 69.4(2) . . . . ?
C3 C1 C2 C2 -0.66(18) . . . 7_565 ?
C4 C1 C2 C2 175.47(18) . . . 7_565 ?
Ru1 C1 C2 C2 -62.38(13) . . . 7_565 ?
C3 C1 C2 C5 -175.7(2) . . . . ?
C4 C1 C2 C5 0.4(3) . . . . ?
Ru1 C1 C2 C5 122.59(19) . . . . ?
C3 C1 C2 Ru1 61.71(15) . . . . ?
C4 C1 C2 Ru1 -122.2(2) . . . . ?
C12 Ru1 C2 C1 3.85(19) . . . . ?
C10 Ru1 C2 C1 101.71(12) . . . . ?
C10 Ru1 C2 C1 -163.48(12) 7_565 . . . ?
C3 Ru1 C2 C1 -38.17(10) . . . . ?
C1 Ru1 C2 C1 -81.00(15) 7_565 . . . ?
C2 Ru1 C2 C1 -117.83(10) 7_565 . . . ?
Fe2 Ru1 C2 C1 144.93(10) . . . . ?
C12 Ru1 C2 C2 121.68(13) . . . 7_565 ?
C10 Ru1 C2 C2 -140.47(6) . . . 7_565 ?
C10 Ru1 C2 C2 -45.65(7) 7_565 . . 7_565 ?
C3 Ru1 C2 C2 79.66(11) . . . 7_565 ?
C1 Ru1 C2 C2 36.82(7) 7_565 . . 7_565 ?
C1 Ru1 C2 C2 117.83(10) . . . 7_565 ?
Fe2 Ru1 C2 C2 -97.25(10) . . . 7_565 ?
C12 Ru1 C2 C5 -116.4(2) . . . . ?
C10 Ru1 C2 C5 -18.6(2) . . . . ?
C10 Ru1 C2 C5 76.2(2) 7_565 . . . ?
C3 Ru1 C2 C5 -158.5(2) . . . . ?
C1 Ru1 C2 C5 158.7(2) 7_565 . . . ?
C1 Ru1 C2 C5 -120.3(2) . . . . ?
C2 Ru1 C2 C5 121.88(19) 7_565 . . . ?
Fe2 Ru1 C2 C5 24.6(2) . . . . ?
C2 C1 C3 C1 1.1(3) . . . 7_565 ?
C4 C1 C3 C1 -175.05(16) . . . 7_565 ?
Ru1 C1 C3 C1 64.70(18) . . . 7_565 ?
C2 C1 C3 C6 175.4(3) . . . . ?
C4 C1 C3 C6 -0.7(4) . . . . ?
Ru1 C1 C3 C6 -121.0(3) . . . . ?
C2 C1 C3 Ru1 -63.64(14) . . . . ?
C4 C1 C3 Ru1 120.3(2) . . . . ?
C12 Ru1 C3 C1 -122.03(12) . . . . ?
C10 Ru1 C3 C1 -23.09(18) . . . . ?
C10 Ru1 C3 C1 139.03(11) 7_565 . . . ?
C1 Ru1 C3 C1 115.9(2) 7_565 . . . ?
C2 Ru1 C3 C1 37.17(12) . . . . ?
C2 Ru1 C3 C1 78.77(14) 7_565 . . . ?
C12 Ru1 C3 C1 122.03(12) . . . 7_565 ?
C10 Ru1 C3 C1 -139.03(11) . . . 7_565 ?
C10 Ru1 C3 C1 23.09(18) 7_565 . . 7_565 ?
C1 Ru1 C3 C1 -115.9(2) . . . 7_565 ?
C2 Ru1 C3 C1 -78.77(14) . . . 7_565 ?
C2 Ru1 C3 C1 -37.17(12) 7_565 . . 7_565 ?
C12 Ru1 C3 C6 0.0 . . . . ?
C10 Ru1 C3 C6 98.94(10) . . . . ?
C10 Ru1 C3 C6 -98.94(10) 7_565 . . . ?
C1 Ru1 C3 C6 -122.03(12) 7_565 . . . ?
C1 Ru1 C3 C6 122.03(12) . . . . ?
C2 Ru1 C3 C6 159.20(6) . . . . ?
C2 Ru1 C3 C6 -159.20(6) 7_565 . . . ?
C11 Fe2 C7 C9 37.6(2) . . . . ?
C10 Fe2 C7 C9 -130.65(17) 7_565 . . . ?
C10 Fe2 C7 C9 130.01(18) . . . . ?
C9 Fe2 C7 C9 -38.04(17) 7_565 . . . ?
C8 Fe2 C7 C9 -118.4(3) . . . . ?
C7 Fe2 C7 C9 -80.23(19) 7_565 . . . ?
Ru1 Fe2 C7 C9 167.10(13) . . . . ?
C11 Fe2 C7 C8 156.06(18) . . . . ?
C10 Fe2 C7 C8 -12.2(3) 7_565 . . . ?
C10 Fe2 C7 C8 -111.5(2) . . . . ?
C9 Fe2 C7 C8 118.4(3) . . . . ?
C9 Fe2 C7 C8 80.4(2) 7_565 . . . ?
C7 Fe2 C7 C8 38.2(2) 7_565 . . . ?
Ru1 Fe2 C7 C8 -74.5(2) . . . . ?
C9 C7 C8 C7 -1.4(4) . . . 7_565 ?
Fe2 C7 C8 C7 -61.5(2) . . . 7_565 ?
C9 C7 C8 Fe2 60.05(19) . . . . ?
C11 Fe2 C8 C7 -58.52(17) . . . . ?
C10 Fe2 C8 C7 171.92(17) 7_565 . . . ?
C10 Fe2 C8 C7 71.0(2) . . . . ?
C9 Fe2 C8 C7 -36.80(17) . . . . ?
C9 Fe2 C8 C7 -80.2(2) 7_565 . . . ?
C7 Fe2 C8 C7 -117.0(3) 7_565 . . . ?
Ru1 Fe2 C8 C7 121.48(17) . . . . ?
C11 Fe2 C8 C7 58.52(17) . . . 7_565 ?
C10 Fe2 C8 C7 -71.0(2) 7_565 . . 7_565 ?
C10 Fe2 C8 C7 -171.92(17) . . . 7_565 ?
C9 Fe2 C8 C7 80.2(2) . . . 7_565 ?
C9 Fe2 C8 C7 36.80(17) 7_565 . . 7_565 ?
C7 Fe2 C8 C7 117.0(3) . . . 7_565 ?
Ru1 Fe2 C8 C7 -121.48(17) . . . 7_565 ?
C8 C7 C9 C9 0.9(2) . . . 7_565 ?
Fe2 C7 C9 C9 61.42(8) . . . 7_565 ?
C8 C7 C9 Fe2 -60.5(2) . . . . ?
C11 Fe2 C9 C7 -150.46(18) . . . . ?
C10 Fe2 C9 C7 104.8(2) 7_565 . . . ?
C10 Fe2 C9 C7 -54.8(2) . . . . ?
C9 Fe2 C9 C7 118.02(18) 7_565 . . . ?
C8 Fe2 C9 C7 37.71(19) . . . . ?
C7 Fe2 C9 C7 81.0(3) 7_565 . . . ?
Ru1 Fe2 C9 C7 -29.5(3) . . . . ?
C11 Fe2 C9 C9 91.52(16) . . . 7_565 ?
C10 Fe2 C9 C9 -13.17(16) 7_565 . . 7_565 ?
C10 Fe2 C9 C9 -172.83(9) . . . 7_565 ?
C8 Fe2 C9 C9 -80.30(16) . . . 7_565 ?
C7 Fe2 C9 C9 -118.02(18) . . . 7_565 ?
C7 Fe2 C9 C9 -36.99(13) 7_565 . . 7_565 ?
Ru1 Fe2 C9 C9 -147.5(2) . . . 7_565 ?
C11 Fe2 C10 O10 79.5(3) . . . . ?
C10 Fe2 C10 O10 173.91(19) 7_565 . . . ?
C9 Fe2 C10 O10 -16.5(3) . . . . ?
C9 Fe2 C10 O10 -25.3(4) 7_565 . . . ?
C8 Fe2 C10 O10 -83.2(3) . . . . ?
C7 Fe2 C10 O10 -46.7(3) . . . . ?
C7 Fe2 C10 O10 -91.0(3) 7_565 . . . ?
Ru1 Fe2 C10 O10 176.2(3) . . . . ?
C11 Fe2 C10 Ru1 -96.64(9) . . . . ?
C10 Fe2 C10 Ru1 -2.28(11) 7_565 . . . ?
C9 Fe2 C10 Ru1 167.35(9) . . . . ?
C9 Fe2 C10 Ru1 158.52(17) 7_565 . . . ?
C8 Fe2 C10 Ru1 100.58(10) . . . . ?
C7 Fe2 C10 Ru1 137.11(12) . . . . ?
C7 Fe2 C10 Ru1 92.80(15) 7_565 . . . ?
C12 Ru1 C10 O10 91.4(3) . . . . ?
C10 Ru1 C10 O10 -174.01(19) 7_565 . . . ?
C3 Ru1 C10 O10 -7.2(3) . . . . ?
C1 Ru1 C10 O10 -61.7(3) 7_565 . . . ?
C1 Ru1 C10 O10 -21.1(3) . . . . ?
C2 Ru1 C10 O10 -56.8(2) . . . . ?
C2 Ru1 C10 O10 -81.9(3) 7_565 . . . ?
Fe2 Ru1 C10 O10 -176.2(3) . . . . ?
C12 Ru1 C10 Fe2 -92.35(8) . . . . ?
C10 Ru1 C10 Fe2 2.19(11) 7_565 . . . ?
C3 Ru1 C10 Fe2 168.98(10) . . . . ?
C1 Ru1 C10 Fe2 114.52(15) 7_565 . . . ?
C1 Ru1 C10 Fe2 155.13(7) . . . . ?
C2 Ru1 C10 Fe2 119.38(7) . . . . ?
C2 Ru1 C10 Fe2 94.34(8) 7_565 . . . ?
